data_7214040
loop_
_publ_author_name
'Han, Bao-Xia'
'Wang, Chuan-Zeng'
'Chen, Kai'
'Xiao, Xin'
'Tao, Zhu'
'Xue, Sai-Feng'
'Zhang, Yun-Qian'
'Zhu, Qian-Jiang'

_publ_section_title
;
 Coordination and supramolecular assemblies of K+/Ln3+ to
 perhydroxycucurbit[5]uril in the presence of [PMo12O40]3&#x2212;:
 potential application in isolation of light lanthanides
;
_journal_issue 9
_journal_name_full CrystEngComm
_journal_page_first 1615
_journal_paper_doi 10.1039/c3ce42063a
_journal_volume 16
_journal_year 2014
_chemical_formula_moiety 'C30 H36 Cl Gd K N20 O23, P Mo12 O40, 11(H2 O)'
_chemical_formula_sum 'C30 H58 Cl Gd K Mo12 N20 O74 P'
_chemical_formula_weight 3297.01
_chemical_name_systematic
;
 ?
;
_space_group_IT_number 62
_symmetry_cell_setting orthorhombic
_symmetry_space_group_name_Hall '-P 2ac 2n'
_symmetry_space_group_name_H-M 'P n m a'
_atom_sites_solution_hydrogens geom
_atom_sites_solution_primary direct
_atom_sites_solution_secondary difmap
_audit_creation_method SHELXL-97
_cell_angle_alpha 90.00
_cell_angle_beta 90.00
_cell_angle_gamma 90.00
_cell_formula_units_Z 4
_cell_length_a 22.485(3)
_cell_length_b 15.879(2)
_cell_length_c 23.163(3)
_cell_measurement_temperature 223(2)
_cell_volume 8270.1(19)
_computing_structure_refinement 'SHELXL-97 (Sheldrick, 1997)'
_diffrn_ambient_temperature 223(2)
_diffrn_measured_fraction_theta_full 0.999
_diffrn_measured_fraction_theta_max 0.999
_diffrn_measurement_device_type 'Bruker Smart Apex2 CCD Detector'
_diffrn_measurement_method '\f and \w scan'
_diffrn_radiation_monochromator graphite
_diffrn_radiation_source 'fine-focus sealed tube'
_diffrn_radiation_type MoK\a
_diffrn_radiation_wavelength 0.71073
_diffrn_reflns_av_R_equivalents 0.0658
_diffrn_reflns_av_sigmaI/netI 0.0423
_diffrn_reflns_limit_h_max 26
_diffrn_reflns_limit_h_min -25
_diffrn_reflns_limit_k_max 18
_diffrn_reflns_limit_k_min -18
_diffrn_reflns_limit_l_max 27
_diffrn_reflns_limit_l_min -27
_diffrn_reflns_number 55664
_diffrn_reflns_theta_full 25.10
_diffrn_reflns_theta_max 25.10
_diffrn_reflns_theta_min 1.26
_exptl_absorpt_coefficient_mu 2.787
_exptl_absorpt_correction_T_max 0.5544
_exptl_absorpt_correction_T_min 0.4787
_exptl_absorpt_correction_type multi-scan
_exptl_absorpt_process_details 'SADABS (Bruker, 2008)'
_exptl_crystal_colour colorless
_exptl_crystal_density_diffrn 2.648
_exptl_crystal_density_method 'not measured'
_exptl_crystal_description prism
_exptl_crystal_F_000 6356
_exptl_crystal_size_max 0.31
_exptl_crystal_size_mid 0.26
_exptl_crystal_size_min 0.24
_platon_squeeze_details
;
;
_refine_diff_density_max 1.655
_refine_diff_density_min -1.550
_refine_diff_density_rms 0.141
_refine_ls_extinction_method none
_refine_ls_goodness_of_fit_ref 1.109
_refine_ls_hydrogen_treatment constr
_refine_ls_matrix_type full
_refine_ls_number_parameters 627
_refine_ls_number_reflns 7643
_refine_ls_number_restraints 0
_refine_ls_restrained_S_all 1.109
_refine_ls_R_factor_all 0.0834
_refine_ls_R_factor_gt 0.0587
_refine_ls_shift/su_max 0.000
_refine_ls_shift/su_mean 0.000
_refine_ls_structure_factor_coef Fsqd
_refine_ls_weighting_details 'calc w=1/[\s^2^(Fo^2^)+(0.0781P)^2^+28.5478P] where P=(Fo^2^+2Fc^2^)/3'
_refine_ls_weighting_scheme calc
_refine_ls_wR_factor_gt 0.1553
_refine_ls_wR_factor_ref 0.1691
_reflns_number_gt 5333
_reflns_number_total 7643
_reflns_threshold_expression >2sigma(I)
_cod_data_source_file c3ce42063a.txt
_cod_data_source_block p7
_cod_original_cell_volume 8270(2)
_cod_database_code 7214040

loop_
_symmetry_equiv_pos_as_xyz
'x, y, z'
'-x+1/2, -y, z+1/2'
'-x, y+1/2, -z'
'x+1/2, -y+1/2, -z+1/2'
'-x, -y, -z'
'x-1/2, y, -z-1/2'
'x, -y-1/2, z'
'-x-1/2, y-1/2, z-1/2'

loop_
_atom_site_label
_atom_site_type_symbol
_atom_site_fract_x
_atom_site_fract_y
_atom_site_fract_z
_atom_site_U_iso_or_equiv
_atom_site_adp_type
_atom_site_occupancy
_atom_site_symmetry_multiplicity
_atom_site_calc_flag
_atom_site_refinement_flags
O4W O -0.2866(7) -0.0603(19) 0.6677(7) 0.138(6) Uani 0.50 1 d P
O5W O -0.1982(11) 0.2500 0.3400(13) 0.30(2) Uani 1 2 d S
O1W O -0.3895(4) -0.2500 0.4259(4) 0.082(3) Uani 1 2 d S
O2W O -0.3710(5) -0.2500 0.3133(5) 0.138(6) Uani 1 2 d S
O3W O 0.1173(12) -0.2500 0.4641(11) 0.225(11) Uani 1 2 d S
Gd1 Gd -0.29379(3) -0.2500 0.38179(3) 0.0522(2) Uani 1 2 d S
K1 K 0.0039(2) -0.2500 0.4399(2) 0.1107(15) Uani 1 2 d S
Cl1 Cl -0.1730(2) -0.2500 0.4024(2) 0.0858(12) Uani 1 2 d S
O12 O 0.1775(4) 0.2500 0.2143(4) 0.053(2) Uani 1 2 d S
O13 O 0.0506(4) 0.2500 0.2775(4) 0.053(2) Uani 1 2 d S
O14 O 0.0818(4) 0.0662(4) 0.0619(3) 0.076(2) Uani 1 1 d .
O15 O 0.1233(3) 0.1174(4) 0.2609(3) 0.0568(16) Uani 1 1 d .
O16 O 0.0721(3) 0.1705(3) 0.1662(2) 0.0458(14) Uani 1 1 d .
O17 O 0.0686(6) 0.2500 -0.0386(5) 0.096(4) Uani 1 2 d S
O18 O -0.0203(3) 0.0683(4) 0.1150(3) 0.077(2) Uani 1 1 d .
O19 O 0.0330(3) 0.0348(4) 0.2148(3) 0.0683(19) Uani 1 1 d .
O20 O 0.1364(3) 0.0344(4) 0.1634(3) 0.0658(19) Uani 1 1 d .
O21 O -0.0077(3) 0.1468(4) 0.0185(4) 0.082(3) Uani 1 1 d .
O22 O 0.2373(3) 0.0952(5) 0.2198(3) 0.081(2) Uani 1 1 d .
O23 O 0.1577(4) 0.1654(5) 0.0070(3) 0.086(2) Uani 1 1 d .
O24 O 0.1914(3) 0.1680(4) 0.1175(3) 0.0646(18) Uani 1 1 d .
O25 O 0.0847(4) 0.2500 0.0737(4) 0.053(2) Uani 1 2 d S
O26 O -0.0148(4) 0.2500 0.1252(4) 0.065(3) Uani 1 2 d S
O27 O -0.0382(3) 0.1679(4) 0.2337(3) 0.070(2) Uani 1 1 d .
O28 O 0.2628(6) 0.2500 0.0362(5) 0.095(4) Uani 1 2 d S
O29 O 0.0202(3) 0.0950(5) 0.3276(3) 0.083(2) Uani 1 1 d .
O30 O 0.0758(5) 0.0809(5) -0.0584(3) 0.113(3) Uani 1 1 d .
O31 O 0.0492(5) -0.0776(4) 0.1257(4) 0.114(4) Uani 1 1 d .
O32 O -0.1125(3) 0.1673(5) 0.1443(4) 0.089(3) Uani 1 1 d .
O33 O -0.0984(5) 0.2500 0.0464(5) 0.086(4) Uani 1 2 d S
O34 O -0.1201(4) 0.0785(5) 0.0416(5) 0.129(4) Uani 1 1 d .
O35 O -0.1477(5) 0.2500 0.2435(7) 0.122(5) Uani 1 2 d S
P1 P 0.05413(15) 0.2500 0.13247(14) 0.0453(8) Uani 1 2 d S
Mo1 Mo 0.03821(4) 0.13329(5) 0.26218(4) 0.0613(3) Uani 1 1 d .
Mo2 Mo 0.17247(4) 0.13398(5) 0.19482(4) 0.0637(3) Uani 1 1 d .
Mo3 Mo 0.05621(5) 0.02629(5) 0.13550(5) 0.0767(4) Uani 1 1 d .
Mo4 Mo 0.19166(7) 0.2500 0.05712(6) 0.0729(4) Uani 1 2 d S
Mo5 Mo 0.07475(6) 0.14275(6) -0.00121(5) 0.0887(4) Uani 1 1 d .
Mo6 Mo -0.07033(6) 0.14216(6) 0.07314(6) 0.0976(5) Uani 1 1 d .
Mo7 Mo -0.08872(6) 0.2500 0.19901(8) 0.0849(5) Uani 1 2 d S
C1 C -0.2510(4) -0.1358(8) 0.5006(5) 0.067(3) Uani 1 1 d .
C2 C -0.1822(5) -0.1316(8) 0.5760(5) 0.074(3) Uani 1 1 d .
C3 C -0.1766(4) -0.0512(8) 0.5384(5) 0.077(4) Uani 1 1 d .
C4 C -0.0887(5) -0.1282(7) 0.5349(5) 0.067(3) Uani 1 1 d .
C5 C -0.2372(5) 0.0003(7) 0.4498(5) 0.077(3) Uani 1 1 d .
H5A H -0.2800 -0.0029 0.4422 0.092 Uiso 1 1 calc R
H5B H -0.2284 0.0568 0.4647 0.092 Uiso 1 1 calc R
C6 C -0.0883(5) 0.0067(7) 0.4784(6) 0.078(3) Uani 1 1 d .
H6A H -0.1034 0.0628 0.4880 0.093 Uiso 1 1 calc R
H6B H -0.0453 0.0066 0.4853 0.093 Uiso 1 1 calc R
C7 C -0.2245(5) -0.0633(7) 0.3543(5) 0.065(3) Uani 1 1 d .
C8 C -0.1482(5) 0.0254(6) 0.3833(5) 0.070(3) Uani 1 1 d .
C9 C -0.1353(4) -0.0068(6) 0.3225(6) 0.073(3) Uani 1 1 d .
C10 C -0.0594(4) -0.0518(6) 0.3837(5) 0.063(3) Uani 1 1 d .
C11 C -0.1979(4) -0.0961(7) 0.2539(4) 0.063(3) Uani 1 1 d .
H11A H -0.2410 -0.0964 0.2478 0.076 Uiso 1 1 calc R
H11B H -0.1802 -0.0597 0.2244 0.076 Uiso 1 1 calc R
C12 C -0.0497(4) -0.0943(7) 0.2821(5) 0.072(3) Uani 1 1 d .
H12A H -0.0072 -0.0961 0.2910 0.087 Uiso 1 1 calc R
H12B H -0.0547 -0.0604 0.2471 0.087 Uiso 1 1 calc R
C13 C -0.2068(6) -0.2500 0.2600(5) 0.054(3) Uani 1 2 d S
C14 C -0.1158(4) -0.1995(7) 0.2276(4) 0.058(3) Uani 1 1 d .
C15 C -0.0424(6) -0.2500 0.2920(6) 0.054(3) Uani 1 2 d S
C16 C -0.1107(7) -0.2500 0.5972(7) 0.085(5) Uani 1 2 d S
H16A H -0.0675 -0.2500 0.6028 0.102 Uiso 1 2 calc SR
H16B H -0.1292 -0.2500 0.6355 0.102 Uiso 1 2 calc SR
C17 C -0.2591(7) -0.2500 0.5715(6) 0.080(5) Uani 1 2 d S
H17A H -0.3015 -0.2500 0.5616 0.096 Uiso 1 2 calc SR
H17B H -0.2560 -0.2500 0.6137 0.096 Uiso 1 2 calc SR
N1 N -0.2329(4) -0.1744(7) 0.5499(3) 0.069(2) Uani 1 1 d .
N2 N -0.2214(4) -0.0613(7) 0.4927(4) 0.073(3) Uani 1 1 d .
N3 N -0.1271(4) -0.1733(6) 0.5680(4) 0.071(2) Uani 1 1 d .
N4 N -0.1162(4) -0.0549(6) 0.5163(4) 0.072(3) Uani 1 1 d .
N5 N -0.2056(4) -0.0123(6) 0.3970(4) 0.068(2) Uani 1 1 d .
N6 N -0.1857(3) -0.0612(5) 0.3095(4) 0.061(2) Uani 1 1 d .
N7 N -0.0994(3) -0.0099(5) 0.4176(4) 0.066(2) Uani 1 1 d .
N8 N -0.0803(4) -0.0525(5) 0.3293(4) 0.066(2) Uani 1 1 d .
N9 N -0.1758(3) -0.1797(6) 0.2463(3) 0.055(2) Uani 1 1 d .
N10 N -0.0701(3) -0.1802(5) 0.2701(3) 0.0548(19) Uani 1 1 d .
O1 O -0.2907(3) -0.1612(5) 0.4675(3) 0.0640(19) Uani 1 1 d .
O2 O -0.2701(3) -0.1050(4) 0.3545(3) 0.0591(16) Uani 1 1 d .
O3 O -0.2583(3) -0.2500 0.2801(4) 0.053(2) Uani 1 2 d S
O4 O -0.0360(3) -0.1461(5) 0.5236(3) 0.076(2) Uani 1 1 d .
O5 O -0.0127(3) -0.0827(4) 0.4003(3) 0.0694(19) Uani 1 1 d .
O6 O -0.0005(4) -0.2500 0.3255(4) 0.061(2) Uani 1 2 d S
O7 O -0.1915(4) -0.1166(7) 0.6336(3) 0.106(3) Uani 1 1 d .
H7 H -0.2194 -0.0829 0.6375 0.159 Uiso 1 1 calc R
O8 O -0.1875(3) 0.0266(5) 0.5643(4) 0.098(3) Uani 1 1 d .
H8 H -0.1636 0.0339 0.5911 0.148 Uiso 1 1 calc R
O9 O -0.1502(4) 0.1116(5) 0.3923(5) 0.115(3) Uani 1 1 d .
H9 H -0.1759 0.1328 0.3710 0.172 Uiso 1 1 calc R
O10 O -0.1296(3) 0.0534(5) 0.2797(5) 0.107(3) Uani 1 1 d .
H10 H -0.1617 0.0786 0.2756 0.161 Uiso 1 1 calc R
O11 O -0.1022(3) -0.1634(6) 0.1753(3) 0.082(2) Uani 1 1 d .
H11 H -0.0743 -0.1297 0.1796 0.123 Uiso 1 1 calc R

loop_
_atom_site_aniso_label
_atom_site_aniso_U_11
_atom_site_aniso_U_22
_atom_site_aniso_U_33
_atom_site_aniso_U_23
_atom_site_aniso_U_13
_atom_site_aniso_U_12
O4W 0.062(6) 0.291(18) 0.062(6) 0.006(15) -0.001(5) 0.017(14)
O5W 0.18(2) 0.52(6) 0.20(3) 0.000 0.05(2) 0.000
O1W 0.039(5) 0.149(11) 0.058(6) 0.000 0.001(5) 0.000
O2W 0.062(6) 0.291(18) 0.062(6) 0.006(15) -0.001(5) 0.017(14)
O3W 0.22(2) 0.26(3) 0.19(2) 0.000 0.015(19) 0.000
Gd1 0.0261(3) 0.0806(5) 0.0498(4) 0.000 -0.0002(3) 0.000
K1 0.123(4) 0.102(3) 0.107(3) 0.000 0.000(3) 0.000
Cl1 0.077(3) 0.096(3) 0.084(3) 0.000 0.005(2) 0.000
O12 0.056(5) 0.053(5) 0.051(5) 0.000 -0.005(4) 0.000
O13 0.049(5) 0.049(5) 0.060(5) 0.000 -0.017(4) 0.000
O14 0.124(6) 0.033(3) 0.070(5) -0.007(3) -0.041(4) 0.009(4)
O15 0.056(4) 0.048(3) 0.067(4) 0.014(3) -0.013(3) 0.004(3)
O16 0.059(4) 0.030(3) 0.048(3) 0.001(2) -0.020(3) 0.005(3)
O17 0.161(12) 0.065(7) 0.061(7) 0.000 -0.056(7) 0.000
O18 0.091(5) 0.031(3) 0.110(6) 0.003(3) -0.054(5) -0.006(3)
O19 0.083(5) 0.035(3) 0.086(5) 0.011(3) -0.027(4) -0.006(3)
O20 0.079(5) 0.042(3) 0.077(5) 0.003(3) -0.019(4) 0.022(3)
O21 0.077(5) 0.056(4) 0.113(7) -0.014(4) -0.052(5) 0.001(4)
O22 0.060(4) 0.091(5) 0.091(5) 0.021(4) -0.016(4) 0.025(4)
O23 0.143(7) 0.063(5) 0.051(4) -0.018(3) -0.018(5) 0.024(5)
O24 0.085(5) 0.050(4) 0.059(4) 0.000(3) -0.016(4) 0.005(3)
O25 0.079(6) 0.029(4) 0.051(5) 0.000 -0.025(5) 0.000
O26 0.072(6) 0.027(4) 0.096(7) 0.000 -0.051(6) 0.000
O27 0.054(4) 0.049(4) 0.106(6) 0.006(4) -0.021(4) -0.008(3)
O28 0.105(9) 0.110(9) 0.071(7) 0.000 0.006(7) 0.000
O29 0.084(5) 0.078(5) 0.087(5) 0.034(4) -0.001(4) -0.004(4)
O30 0.207(11) 0.067(5) 0.066(5) -0.025(4) -0.042(6) -0.007(6)
O31 0.162(9) 0.024(3) 0.155(9) 0.003(4) -0.066(7) 0.002(4)
O32 0.078(5) 0.059(4) 0.130(7) -0.002(5) -0.050(5) -0.010(4)
O33 0.087(8) 0.055(6) 0.116(9) 0.000 -0.071(7) 0.000
O34 0.123(7) 0.066(5) 0.197(10) -0.030(6) -0.096(8) -0.010(5)
O35 0.040(6) 0.135(12) 0.191(15) 0.000 -0.014(8) 0.000
P1 0.061(2) 0.0211(13) 0.054(2) 0.000 -0.0284(16) 0.000
Mo1 0.0645(6) 0.0480(5) 0.0714(6) 0.0165(4) -0.0078(5) 0.0019(4)
Mo2 0.0558(6) 0.0544(5) 0.0808(7) 0.0221(4) -0.0147(5) 0.0099(4)
Mo3 0.1216(9) 0.0233(4) 0.0851(7) -0.0001(4) -0.0452(6) 0.0014(4)
Mo4 0.0932(11) 0.0773(9) 0.0482(7) 0.000 -0.0092(7) 0.000
Mo5 0.1541(12) 0.0492(5) 0.0627(6) -0.0153(5) -0.0365(7) -0.0070(6)
Mo6 0.0971(9) 0.0482(6) 0.1474(12) -0.0177(6) -0.0757(9) -0.0078(5)
Mo7 0.0537(8) 0.0724(9) 0.1287(14) 0.000 -0.0353(9) 0.000
C1 0.037(5) 0.098(9) 0.066(7) -0.023(6) -0.003(5) 0.006(5)
C2 0.055(7) 0.095(9) 0.071(7) -0.034(7) -0.010(6) 0.004(6)
C3 0.041(6) 0.098(9) 0.094(8) -0.048(7) -0.021(6) 0.010(6)
C4 0.061(7) 0.080(7) 0.061(7) -0.027(6) -0.024(6) 0.008(6)
C5 0.061(7) 0.072(7) 0.097(9) -0.027(7) -0.014(6) 0.023(6)
C6 0.054(6) 0.060(7) 0.119(10) -0.028(7) -0.021(7) 0.001(5)
C7 0.053(6) 0.060(6) 0.081(8) 0.007(6) -0.007(6) 0.017(5)
C8 0.059(7) 0.052(6) 0.098(9) -0.008(6) -0.015(6) 0.017(5)
C9 0.046(6) 0.048(6) 0.125(10) 0.016(6) -0.016(6) -0.004(5)
C10 0.043(6) 0.044(5) 0.103(9) 0.006(6) -0.001(6) -0.003(4)
C11 0.050(6) 0.088(8) 0.051(6) 0.023(6) -0.004(5) 0.008(5)
C12 0.045(6) 0.077(7) 0.095(8) 0.047(7) -0.006(6) -0.017(5)
C13 0.040(8) 0.090(10) 0.032(7) 0.000 -0.005(6) 0.000
C14 0.036(5) 0.094(7) 0.044(5) 0.013(5) 0.007(4) -0.005(5)
C15 0.038(7) 0.070(9) 0.052(8) 0.000 0.011(6) 0.000
C16 0.062(10) 0.130(16) 0.063(10) 0.000 -0.028(8) 0.000
C17 0.057(10) 0.155(17) 0.028(7) 0.000 0.010(7) 0.000
N1 0.044(5) 0.122(8) 0.043(5) -0.008(5) -0.010(4) 0.008(5)
N2 0.055(5) 0.088(7) 0.078(6) -0.028(5) -0.014(5) 0.018(5)
N3 0.043(5) 0.101(7) 0.069(6) -0.016(5) -0.008(4) 0.000(5)
N4 0.056(5) 0.075(6) 0.084(6) -0.030(5) -0.019(5) 0.011(5)
N5 0.044(5) 0.072(6) 0.088(7) -0.021(5) -0.014(5) 0.014(4)
N6 0.046(5) 0.067(5) 0.068(6) 0.010(4) -0.007(4) 0.008(4)
N7 0.045(5) 0.053(5) 0.101(7) -0.005(5) -0.013(5) 0.004(4)
N8 0.051(5) 0.063(5) 0.083(6) 0.004(5) -0.010(5) 0.008(4)
N9 0.031(4) 0.086(6) 0.048(4) 0.015(4) 0.000(3) -0.002(4)
N10 0.037(4) 0.073(5) 0.054(5) 0.009(4) -0.001(3) -0.001(4)
O1 0.033(3) 0.110(6) 0.049(4) -0.014(4) -0.001(3) 0.000(3)
O2 0.047(4) 0.071(4) 0.059(4) 0.004(3) -0.003(3) 0.008(3)
O3 0.031(5) 0.080(6) 0.048(5) 0.000 -0.002(4) 0.000
O4 0.045(4) 0.088(5) 0.094(6) -0.017(4) -0.017(4) 0.015(4)
O5 0.051(4) 0.064(4) 0.093(5) -0.003(4) -0.010(4) 0.005(3)
O6 0.043(5) 0.069(6) 0.072(6) 0.000 -0.010(5) 0.000
O7 0.087(6) 0.176(10) 0.054(5) -0.041(6) -0.016(4) 0.026(6)
O8 0.070(5) 0.114(7) 0.112(7) -0.068(6) -0.028(5) 0.031(5)
O9 0.128(8) 0.056(5) 0.160(9) -0.002(5) -0.022(7) 0.024(5)
O10 0.060(5) 0.085(6) 0.176(9) 0.059(6) 0.002(5) 0.004(4)
O11 0.062(5) 0.133(7) 0.050(4) 0.032(4) 0.013(4) -0.008(4)

loop_
_atom_type_symbol
_atom_type_description
_atom_type_scat_dispersion_real
_atom_type_scat_dispersion_imag
_atom_type_scat_source
C C 0.0033 0.0016 'International Tables Vol C Tables 4.2.6.8 and 6.1.1.4'
H H 0.0000 0.0000 'International Tables Vol C Tables 4.2.6.8 and 6.1.1.4'
N N 0.0061 0.0033 'International Tables Vol C Tables 4.2.6.8 and 6.1.1.4'
O O 0.0106 0.0060 'International Tables Vol C Tables 4.2.6.8 and 6.1.1.4'
P P 0.1023 0.0942 'International Tables Vol C Tables 4.2.6.8 and 6.1.1.4'
Mo Mo -1.6832 0.6857 'International Tables Vol C Tables 4.2.6.8 and 6.1.1.4'
Gd Gd -0.1653 3.9035 'International Tables Vol C Tables 4.2.6.8 and 6.1.1.4'
K K 0.2009 0.2494 'International Tables Vol C Tables 4.2.6.8 and 6.1.1.4'
Cl Cl 0.1484 0.1585 'International Tables Vol C Tables 4.2.6.8 and 6.1.1.4'

loop_
_geom_angle_atom_site_label_1
_geom_angle_atom_site_label_2
_geom_angle_atom_site_label_3
_geom_angle
_geom_angle_site_symmetry_1
_geom_angle_site_symmetry_3
O2W Gd1 O1W 67.8(4) . .
O2W Gd1 O1 124.8(3) . .
O1W Gd1 O1 71.1(2) . .
O2W Gd1 O1 124.8(3) . 7
O1W Gd1 O1 71.1(2) . 7
O1 Gd1 O1 70.7(4) . 7
O2W Gd1 O2 89.22(18) . .
O1W Gd1 O2 107.88(16) . .
O1 Gd1 O2 70.1(2) . .
O1 Gd1 O2 138.5(2) 7 .
O2W Gd1 O2 89.22(18) . 7
O1W Gd1 O2 107.88(16) . 7
O1 Gd1 O2 138.5(2) . 7
O1 Gd1 O2 70.1(2) 7 7
O2 Gd1 O2 140.6(3) . 7
O2W Gd1 O3 66.3(3) . .
O1W Gd1 O3 134.1(3) . .
O1 Gd1 O3 139.72(19) . .
O1 Gd1 O3 139.72(19) 7 .
O2 Gd1 O3 71.69(16) . .
O2 Gd1 O3 71.69(16) 7 .
O2W Gd1 Cl1 147.5(3) . .
O1W Gd1 Cl1 144.6(3) . .
O1 Gd1 Cl1 80.26(16) . .
O1 Gd1 Cl1 80.26(16) 7 .
O2 Gd1 Cl1 80.24(15) . .
O2 Gd1 Cl1 80.24(15) 7 .
O3 Gd1 Cl1 81.2(2) . .
O3W K1 O6 104.5(6) . .
O3W K1 O4 99.8(5) . 7
O6 K1 O4 134.9(2) . 7
O3W K1 O4 99.8(5) . .
O6 K1 O4 134.9(2) . .
O4 K1 O4 75.3(4) 7 .
O3W K1 O5 101.4(2) . 7
O6 K1 O5 70.86(18) . 7
O4 K1 O5 67.4(2) 7 7
O4 K1 O5 139.6(3) . 7
O3W K1 O5 101.4(2) . .
O6 K1 O5 70.86(18) . .
O4 K1 O5 139.6(3) 7 .
O4 K1 O5 67.4(2) . .
O5 K1 O5 139.2(4) 7 .
Mo2 O12 Mo2 151.6(5) . 7_565
Mo1 O13 Mo1 152.6(5) . 7_565
Mo5 O14 Mo3 150.6(4) . .
Mo2 O15 Mo1 124.7(3) . .
P1 O16 Mo1 125.7(3) . .
P1 O16 Mo2 125.4(3) . .
Mo1 O16 Mo2 89.06(17) . .
P1 O16 Mo3 125.9(3) . .
Mo1 O16 Mo3 89.57(18) . .
Mo2 O16 Mo3 89.49(18) . .
Mo5 O17 Mo5 125.5(5) 7_565 .
Mo6 O18 Mo3 151.9(5) . .
Mo1 O19 Mo3 126.3(3) . .
Mo2 O20 Mo3 125.4(3) . .
Mo6 O21 Mo5 151.6(4) . .
Mo5 O23 Mo4 125.2(4) . .
Mo4 O24 Mo2 151.2(4) . .
P1 O25 Mo4 125.9(5) . .
P1 O25 Mo5 126.4(3) . .
Mo4 O25 Mo5 88.7(3) . .
P1 O25 Mo5 126.4(3) . 7_565
Mo4 O25 Mo5 88.7(3) . 7_565
Mo5 O25 Mo5 88.4(3) . 7_565
P1 O26 Mo7 127.9(5) . .
P1 O26 Mo6 124.2(4) . .
Mo7 O26 Mo6 89.9(3) . .
P1 O26 Mo6 124.2(4) . 7_565
Mo7 O26 Mo6 89.9(3) . 7_565
Mo6 O26 Mo6 89.2(3) . 7_565
Mo7 O27 Mo1 150.9(4) . .
Mo7 O32 Mo6 124.7(4) . .
Mo6 O33 Mo6 125.4(5) 7_565 .
O25 P1 O16 109.6(3) . 7_565
O25 P1 O16 109.6(3) . .
O16 P1 O16 110.2(4) 7_565 .
O25 P1 O26 110.6(5) . .
O16 P1 O26 108.4(3) 7_565 .
O16 P1 O26 108.4(3) . .
O29 Mo1 O13 102.6(4) . .
O29 Mo1 O19 101.9(4) . .
O13 Mo1 O19 155.4(3) . .
O29 Mo1 O27 101.4(4) . .
O13 Mo1 O27 85.2(3) . .
O19 Mo1 O27 89.0(3) . .
O29 Mo1 O15 101.8(3) . .
O13 Mo1 O15 89.2(3) . .
O19 Mo1 O15 86.8(3) . .
O27 Mo1 O15 156.7(3) . .
O29 Mo1 O16 172.0(3) . .
O13 Mo1 O16 83.6(3) . .
O19 Mo1 O16 72.1(2) . .
O27 Mo1 O16 84.0(3) . .
O15 Mo1 O16 72.9(2) . .
O22 Mo2 O12 102.8(4) . .
O22 Mo2 O15 100.1(3) . .
O12 Mo2 O15 88.7(3) . .
O22 Mo2 O24 103.4(3) . .
O12 Mo2 O24 86.3(3) . .
O15 Mo2 O24 156.5(3) . .
O22 Mo2 O20 101.2(3) . .
O12 Mo2 O20 156.0(3) . .
O15 Mo2 O20 86.9(3) . .
O24 Mo2 O20 88.4(3) . .
O22 Mo2 O16 170.9(3) . .
O12 Mo2 O16 83.6(3) . .
O15 Mo2 O16 73.3(2) . .
O24 Mo2 O16 83.3(3) . .
O20 Mo2 O16 72.6(2) . .
O31 Mo3 O18 103.1(4) . .
O31 Mo3 O14 103.6(4) . .
O18 Mo3 O14 86.2(3) . .
O31 Mo3 O19 100.0(4) . .
O18 Mo3 O19 88.2(3) . .
O14 Mo3 O19 156.4(2) . .
O31 Mo3 O20 101.5(4) . .
O18 Mo3 O20 155.3(2) . .
O14 Mo3 O20 89.7(3) . .
O19 Mo3 O20 85.9(3) . .
O31 Mo3 O16 170.1(3) . .
O18 Mo3 O16 82.8(2) . .
O14 Mo3 O16 84.5(2) . .
O19 Mo3 O16 72.0(2) . .
O20 Mo3 O16 72.5(2) . .
O28 Mo4 O24 102.5(4) . 7_565
O28 Mo4 O24 102.5(4) . .
O24 Mo4 O24 85.9(4) 7_565 .
O28 Mo4 O23 101.7(4) . .
O24 Mo4 O23 155.8(4) 7_565 .
O24 Mo4 O23 88.0(3) . .
O28 Mo4 O23 101.7(4) . 7_565
O24 Mo4 O23 88.0(3) 7_565 7_565
O24 Mo4 O23 155.8(4) . 7_565
O23 Mo4 O23 88.1(4) . 7_565
O28 Mo4 O25 172.2(5) . .
O24 Mo4 O25 83.2(3) 7_565 .
O24 Mo4 O25 83.2(3) . .
O23 Mo4 O25 72.9(3) . .
O23 Mo4 O25 72.9(3) 7_565 .
O30 Mo5 O14 103.6(4) . .
O30 Mo5 O23 100.3(5) . .
O14 Mo5 O23 87.8(3) . .
O30 Mo5 O21 103.1(5) . .
O14 Mo5 O21 85.4(3) . .
O23 Mo5 O21 156.6(3) . .
O30 Mo5 O17 99.6(4) . .
O14 Mo5 O17 156.8(3) . .
O23 Mo5 O17 87.0(5) . .
O21 Mo5 O17 90.5(5) . .
O30 Mo5 O25 170.0(4) . .
O14 Mo5 O25 83.8(2) . .
O23 Mo5 O25 73.0(3) . .
O21 Mo5 O25 84.0(3) . .
O17 Mo5 O25 73.0(3) . .
O34 Mo6 O18 104.3(4) . .
O34 Mo6 O21 103.2(5) . .
O18 Mo6 O21 85.6(3) . .
O34 Mo6 O33 100.2(4) . .
O18 Mo6 O33 155.5(3) . .
O21 Mo6 O33 89.7(5) . .
O34 Mo6 O32 99.6(5) . .
O18 Mo6 O32 89.0(3) . .
O21 Mo6 O32 157.1(3) . .
O33 Mo6 O32 86.0(5) . .
O34 Mo6 O26 168.8(4) . .
O18 Mo6 O26 83.0(2) . .
O21 Mo6 O26 85.5(3) . .
O33 Mo6 O26 72.7(3) . .
O32 Mo6 O26 71.7(3) . .
O35 Mo7 O32 100.7(5) . .
O35 Mo7 O32 100.7(5) . 7_565
O32 Mo7 O32 87.4(5) . 7_565
O35 Mo7 O27 102.3(4) . 7_565
O32 Mo7 O27 157.0(4) . 7_565
O32 Mo7 O27 88.6(3) 7_565 7_565
O35 Mo7 O27 102.3(4) . .
O32 Mo7 O27 88.6(3) . .
O32 Mo7 O27 157.0(4) 7_565 .
O27 Mo7 O27 86.2(4) 7_565 .
O35 Mo7 O26 172.0(5) . .
O32 Mo7 O26 73.6(3) . .
O32 Mo7 O26 73.6(3) 7_565 .
O27 Mo7 O26 83.5(3) 7_565 .
O27 Mo7 O26 83.5(3) . .
O1 C1 N1 125.9(11) . .
O1 C1 N2 123.1(11) . .
N1 C1 N2 110.9(9) . .
O7 C2 N3 110.1(10) . .
O7 C2 N1 111.4(10) . .
N3 C2 N1 114.3(9) . .
O7 C2 C3 114.6(10) . .
N3 C2 C3 103.9(10) . .
N1 C2 C3 102.4(9) . .
O8 C3 N4 110.6(9) . .
O8 C3 N2 106.6(9) . .
N4 C3 N2 112.5(10) . .
O8 C3 C2 118.3(10) . .
N4 C3 C2 103.9(9) . .
N2 C3 C2 105.0(9) . .
O4 C4 N3 127.0(11) . .
O4 C4 N4 123.4(12) . .
N3 C4 N4 109.5(10) . .
N5 C5 N2 111.9(8) . .
N5 C5 H5A 109.2 . .
N2 C5 H5A 109.2 . .
N5 C5 H5B 109.2 . .
N2 C5 H5B 109.2 . .
H5A C5 H5B 107.9 . .
N7 C6 N4 112.9(8) . .
N7 C6 H6A 109.0 . .
N4 C6 H6A 109.0 . .
N7 C6 H6B 109.0 . .
N4 C6 H6B 109.0 . .
H6A C6 H6B 107.8 . .
O2 C7 N5 126.1(11) . .
O2 C7 N6 123.8(11) . .
N5 C7 N6 110.1(10) . .
O9 C8 N5 110.1(9) . .
O9 C8 N7 108.8(9) . .
N5 C8 N7 112.8(9) . .
O9 C8 C9 118.4(10) . .
N5 C8 C9 103.3(8) . .
N7 C8 C9 103.3(8) . .
O10 C9 N8 110.3(9) . .
O10 C9 N6 109.6(9) . .
N8 C9 N6 113.1(9) . .
O10 C9 C8 116.5(9) . .
N8 C9 C8 103.3(9) . .
N6 C9 C8 104.0(9) . .
O5 C10 N8 126.4(11) . .
O5 C10 N7 125.4(11) . .
N8 C10 N7 108.2(9) . .
N9 C11 N6 113.9(8) . .
N9 C11 H11A 108.8 . .
N6 C11 H11A 108.8 . .
N9 C11 H11B 108.8 . .
N6 C11 H11B 108.8 . .
H11A C11 H11B 107.7 . .
N8 C12 N10 114.9(8) . .
N8 C12 H12A 108.5 . .
N10 C12 H12A 108.5 . .
N8 C12 H12B 108.5 . .
N10 C12 H12B 108.5 . .
H12A C12 H12B 107.5 . .
O3 C13 N9 124.4(6) . 7
O3 C13 N9 124.4(6) . .
N9 C13 N9 111.1(11) 7 .
O11 C14 N9 112.4(8) . .
O11 C14 N10 110.5(7) . .
N9 C14 N10 114.1(8) . .
O11 C14 C14 114.7(6) . 7
N9 C14 C14 102.5(5) . 7
N10 C14 C14 102.2(5) . 7
O6 C15 N10 125.9(6) . 7
O6 C15 N10 125.9(6) . .
N10 C15 N10 108.2(12) 7 .
N3 C16 N3 115.3(12) 7 .
N3 C16 H16A 108.4 7 .
N3 C16 H16A 108.4 . .
N3 C16 H16B 108.4 7 .
N3 C16 H16B 108.4 . .
H16A C16 H16B 107.5 . .
N1 C17 N1 114.4(12) . 7
N1 C17 H17A 108.7 . .
N1 C17 H17A 108.7 7 .
N1 C17 H17B 108.7 . .
N1 C17 H17B 108.7 7 .
H17A C17 H17B 107.6 . .
C1 N1 C17 123.3(10) . .
C1 N1 C2 111.9(10) . .
C17 N1 C2 124.7(10) . .
C1 N2 C5 124.1(9) . .
C1 N2 C3 109.3(10) . .
C5 N2 C3 126.3(11) . .
C4 N3 C2 112.6(10) . .
C4 N3 C16 123.2(11) . .
C2 N3 C16 123.8(12) . .
C4 N4 C3 110.0(11) . .
C4 N4 C6 124.0(9) . .
C3 N4 C6 126.0(10) . .
C7 N5 C5 123.7(10) . .
C7 N5 C8 111.5(9) . .
C5 N5 C8 124.7(9) . .
C7 N6 C11 123.9(9) . .
C7 N6 C9 110.9(10) . .
C11 N6 C9 124.4(9) . .
C10 N7 C6 122.2(9) . .
C10 N7 C8 111.6(9) . .
C6 N7 C8 125.6(9) . .
C10 N8 C9 113.5(10) . .
C10 N8 C12 122.9(8) . .
C9 N8 C12 123.6(10) . .
C13 N9 C11 124.0(8) . .
C13 N9 C14 111.7(9) . .
C11 N9 C14 124.1(8) . .
C15 N10 C14 113.6(9) . .
C15 N10 C12 122.8(8) . .
C14 N10 C12 123.1(8) . .
C1 O1 Gd1 135.3(6) . .
C7 O2 Gd1 134.0(6) . .
C13 O3 Gd1 130.6(8) . .
C4 O4 K1 127.2(6) . .
C10 O5 K1 126.2(6) . .
C15 O6 K1 131.5(8) . .
C2 O7 H7 109.5 . .
C3 O8 H8 109.5 . .
C8 O9 H9 109.5 . .
C9 O10 H10 109.5 . .
C14 O11 H11 109.5 . .

loop_
_geom_bond_atom_site_label_1
_geom_bond_atom_site_label_2
_geom_bond_distance
_geom_bond_site_symmetry_2
O1W Gd1 2.382(9) .
O2W Gd1 2.351(12) .
O3W K1 2.61(3) .
Gd1 O1 2.437(7) .
Gd1 O1 2.437(7) 7
Gd1 O2 2.446(7) .
Gd1 O2 2.446(7) 7
Gd1 O3 2.487(8) .
Gd1 Cl1 2.758(5) .
K1 O6 2.652(11) .
K1 O4 2.700(9) 7
K1 O4 2.700(9) .
K1 O5 2.835(7) 7
K1 O5 2.835(7) .
O12 Mo2 1.900(2) .
O12 Mo2 1.900(2) 7_565
O13 Mo1 1.907(2) .
O13 Mo1 1.907(2) 7_565
O14 Mo5 1.907(7) .
O14 Mo3 1.908(8) .
O15 Mo2 1.906(7) .
O15 Mo1 1.930(6) .
O16 P1 1.538(5) .
O16 Mo1 2.423(6) .
O16 Mo2 2.423(5) .
O16 Mo3 2.425(5) .
O17 Mo5 1.916(5) 7_565
O17 Mo5 1.916(5) .
O18 Mo6 1.892(6) .
O18 Mo3 1.905(7) .
O19 Mo1 1.914(7) .
O19 Mo3 1.914(8) .
O20 Mo2 1.920(7) .
O20 Mo3 1.921(7) .
O21 Mo6 1.894(9) .
O21 Mo5 1.911(8) .
O22 Mo2 1.686(6) .
O23 Mo5 1.910(9) .
O23 Mo4 1.932(7) .
O24 Mo4 1.910(7) .
O24 Mo2 1.918(7) .
O25 P1 1.524(10) .
O25 Mo4 2.435(10) .
O25 Mo5 2.442(6) .
O25 Mo5 2.442(6) 7_565
O26 P1 1.559(10) .
O26 Mo7 2.385(11) .
O26 Mo6 2.438(6) .
O26 Mo6 2.438(6) 7_565
O27 Mo7 1.906(7) .
O27 Mo1 1.921(6) .
O28 Mo4 1.672(13) .
O29 Mo1 1.683(7) .
O30 Mo5 1.650(7) .
O31 Mo3 1.672(7) .
O32 Mo7 1.901(8) .
O32 Mo6 1.944(10) .
O33 Mo6 1.927(4) 7_565
O33 Mo6 1.927(4) .
O34 Mo6 1.676(7) .
O35 Mo7 1.679(14) .
P1 O16 1.538(5) 7_565
Mo4 O24 1.910(7) 7_565
Mo4 O23 1.932(7) 7_565
Mo7 O32 1.901(8) 7_565
Mo7 O27 1.906(7) 7_565
C1 O1 1.243(11) .
C1 N1 1.359(14) .
C1 N2 1.369(14) .
C2 O7 1.371(13) .
C2 N3 1.416(14) .
C2 N1 1.458(13) .
C2 C3 1.551(18) .
C3 O8 1.395(13) .
C3 N4 1.452(14) .
C3 N2 1.471(13) .
C4 O4 1.246(12) .
C4 N3 1.359(14) .
C4 N4 1.385(14) .
C5 N5 1.427(14) .
C5 N2 1.439(14) .
C5 H5A 0.9800 .
C5 H5B 0.9800 .
C6 N7 1.454(14) .
C6 N4 1.456(15) .
C6 H6A 0.9800 .
C6 H6B 0.9800 .
C7 O2 1.221(12) .
C7 N5 1.348(14) .
C7 N6 1.356(14) .
C8 O9 1.385(13) .
C8 N5 1.458(14) .
C8 N7 1.466(13) .
C8 C9 1.528(16) .
C9 O10 1.384(13) .
C9 N8 1.443(12) .
C9 N6 1.456(13) .
C10 O5 1.221(11) .
C10 N8 1.345(14) .
C10 N7 1.366(13) .
C11 N9 1.428(13) .
C11 N6 1.428(13) .
C11 H11A 0.9800 .
C11 H11B 0.9800 .
C12 N8 1.451(14) .
C12 N10 1.465(13) .
C12 H12A 0.9800 .
C12 H12B 0.9800 .
C13 O3 1.248(14) .
C13 N9 1.354(10) 7
C13 N9 1.354(10) .
C14 O11 1.374(10) .
C14 N9 1.452(11) .
C14 N10 1.456(11) .
C14 C14 1.60(2) 7
C15 O6 1.221(15) .
C15 N10 1.369(11) 7
C15 N10 1.369(11) .
C16 N3 1.441(12) 7
C16 N3 1.441(12) .
C16 H16A 0.9800 .
C16 H16B 0.9800 .
C17 N1 1.428(11) .
C17 N1 1.428(11) 7
C17 H17A 0.9800 .
C17 H17B 0.9800 .
O7 H7 0.8300 .
O8 H8 0.8300 .
O9 H9 0.8300 .
O10 H10 0.8300 .
O11 H11 0.8300 .

loop_
_platon_squeeze_void_nr
_platon_squeeze_void_average_x
_platon_squeeze_void_average_y
_platon_squeeze_void_average_z
_platon_squeeze_void_volume
_platon_squeeze_void_count_electrons
_platon_squeeze_void_content
1 0.299 0.250 0.841 201 76 ' '
2 0.201 -0.250 0.341 201 76 ' '
3 0.799 0.250 0.659 201 76 ' '
4 0.701 -0.250 0.159 201 76 ' '
5 0.443 0.250 0.122 24 9 ' '
6 0.943 0.250 0.378 24 9 ' '
7 0.492 0.250 0.657 13 8 ' '
8 0.992 0.250 0.842 13 8 ' '
9 0.057 0.750 0.622 24 9 ' '
10 0.557 0.750 0.878 24 9 ' '
11 0.008 0.750 0.157 13 9 ' '
12 0.508 0.750 0.342 13 9 ' '
